data_1549930
loop_
_publ_author_name
'Geng, Dantong'
'Han, Xu'
'Bi, Yanfeng'
'Qin, Yucai'
'Li, Qiang'
'Huang, Liangliang'
'Zhou, Kun'
'Song, Lijuan'
'Zheng, Zhiping'

_publ_section_title
;
 Merohedral icosahedral M<sub>48</sub> (M = Co<sup>II</sup>,
 Ni<sup>II</sup>) cage clusters supported by thiacalix[4]arene.
;
_journal_issue 45
_journal_name_full 'Chemical science'
_journal_page_first 8535
_journal_page_last 8541
_journal_paper_doi 10.1039/c8sc03193b
_journal_volume 9
_journal_year 2018
_chemical_formula_moiety 'C642 H612 Cl12 Co48 N72 O126 S48'
_chemical_formula_sum 'C642 H612 Cl12 Co48 N72 O126 S48'
_chemical_formula_weight 16144.92
_space_group_crystal_system trigonal
_space_group_IT_number 148
_space_group_name_Hall '-R 3'
_space_group_name_H-M_alt 'R -3 :H'
_symmetry_space_group_name_Hall '-R 3'
_symmetry_space_group_name_H-M 'R -3 :H'
_atom_sites_solution_hydrogens geom
_audit_creation_method SHELXL-2014/7
_audit_update_record
;
2018-04-22 deposited with the CCDC.
2018-09-12 downloaded from the CCDC.
;
_cell_angle_alpha 90
_cell_angle_beta 90
_cell_angle_gamma 120
_cell_formula_units_Z 3
_cell_length_a 37.232(8)
_cell_length_b 37.232(8)
_cell_length_c 80.093(18)
_cell_measurement_reflns_used 9831
_cell_measurement_temperature 100(2)
_cell_measurement_theta_max 22.0141
_cell_measurement_theta_min 2.2891
_cell_volume 96152(4)
_computing_cell_refinement 'SAINT V8.37A (Bruker AXS Inc., 2015)'
_computing_data_collection 'Bruker Instrument Service vV6.2.3'
_computing_data_reduction 'SAINT V8.37A (Bruker AXS Inc., 2015)'
_computing_structure_refinement 'SHELXL-2014/7 (Sheldrick, 2014)'
_computing_structure_solution 'XT, VERSION 2014/5'
_diffrn_ambient_temperature 100(2)
_diffrn_measured_fraction_theta_full 0.993
_diffrn_measured_fraction_theta_max 0.993
_diffrn_measurement_device_type 'Bruker D8 QUEST'
_diffrn_measurement_method '\f & \w scans'
_diffrn_radiation_type MoK\a
_diffrn_radiation_wavelength 0.71073
_diffrn_reflns_av_R_equivalents 0.0399
_diffrn_reflns_av_unetI/netI 0.0501
_diffrn_reflns_Laue_measured_fraction_full 0.993
_diffrn_reflns_Laue_measured_fraction_max 0.993
_diffrn_reflns_limit_h_max 36
_diffrn_reflns_limit_h_min -36
_diffrn_reflns_limit_k_max 32
_diffrn_reflns_limit_k_min -33
_diffrn_reflns_limit_l_max 62
_diffrn_reflns_limit_l_min -84
_diffrn_reflns_number 78546
_diffrn_reflns_point_group_measured_fraction_full 0.993
_diffrn_reflns_point_group_measured_fraction_max 0.993
_diffrn_reflns_theta_full 21.985
_diffrn_reflns_theta_max 21.985
_diffrn_reflns_theta_min 2.188
_diffrn_source 'sealed tube'
_exptl_absorpt_coefficient_mu 0.747
_exptl_absorpt_correction_T_max 0.801
_exptl_absorpt_correction_T_min 0.786
_exptl_absorpt_correction_type multi-scan
_exptl_absorpt_process_details
;
SADABS-2016/2 - Bruker AXS area detector scaling and absorption correction
;
_exptl_crystal_colour pink
_exptl_crystal_density_diffrn 0.836
_exptl_crystal_description block
_exptl_crystal_F_000 24732
_exptl_crystal_size_max 0.260
_exptl_crystal_size_mid 0.250
_exptl_crystal_size_min 0.230
_refine_diff_density_max 0.867
_refine_diff_density_min -0.403
_refine_diff_density_rms 0.068
_refine_ls_extinction_method none
_refine_ls_goodness_of_fit_ref 0.982
_refine_ls_hydrogen_treatment constr
_refine_ls_matrix_type full
_refine_ls_number_parameters 1313
_refine_ls_number_reflns 25993
_refine_ls_number_restraints 7
_refine_ls_restrained_S_all 0.982
_refine_ls_R_factor_all 0.0915
_refine_ls_R_factor_gt 0.0735
_refine_ls_shift/su_max 0.003
_refine_ls_shift/su_mean 0.000
_refine_ls_structure_factor_coef Fsqd
_refine_ls_weighting_details 'w=1/[\s^2^(Fo^2^)+(0.1434P)^2^] where P=(Fo^2^+2Fc^2^)/3'
_refine_ls_weighting_scheme calc
_refine_ls_wR_factor_gt 0.2054
_refine_ls_wR_factor_ref 0.2227
_reflns_Friedel_coverage 0.000
_reflns_number_gt 16044
_reflns_number_total 25993
_reflns_threshold_expression 'I > 2\s(I)'
_cod_data_source_file c8sc03193b2.cif
_cod_data_source_block LSHU01-Co48
_cod_depositor_comments 'Adding full bibliography for 1549930--1549931.cif.'
_cod_original_cell_volume 96150(46)
_cod_database_code 1549930
_shelx_shelxl_version_number 2014/7
_shelx_space_group_comment
;
The symmetry employed for this shelxl refinement is uniquely defined
by the following loop, which should always be used as a source of
symmetry information in preference to the above space-group names.
They are only intended as comments.
;
_shelx_estimated_absorpt_t_min 0.829
_shelx_estimated_absorpt_t_max 0.847

loop_
_space_group_symop_operation_xyz
'x, y, z'
'-y, x-y, z'
'-x+y, -x, z'
'x+2/3, y+1/3, z+1/3'
'-y+2/3, x-y+1/3, z+1/3'
'-x+y+2/3, -x+1/3, z+1/3'
'x+1/3, y+2/3, z+2/3'
'-y+1/3, x-y+2/3, z+2/3'
'-x+y+1/3, -x+2/3, z+2/3'
'-x, -y, -z'
'y, -x+y, -z'
'x-y, x, -z'
'-x+2/3, -y+1/3, -z+1/3'
'y+2/3, -x+y+1/3, -z+1/3'
'x-y+2/3, x+1/3, -z+1/3'
'-x+1/3, -y+2/3, -z+2/3'
'y+1/3, -x+y+2/3, -z+2/3'
'x-y+1/3, x+2/3, -z+2/3'

loop_
_atom_site_label
_atom_site_type_symbol
_atom_site_fract_x
_atom_site_fract_y
_atom_site_fract_z
_atom_site_U_iso_or_equiv
_atom_site_adp_type
_atom_site_occupancy
_atom_site_site_symmetry_order
_atom_site_calc_flag
_atom_site_refinement_flags_posn
_atom_site_refinement_flags_adp
_atom_site_refinement_flags_occupancy
_atom_site_disorder_assembly
_atom_site_disorder_group
Co1 Co 0.21813(3) 0.42710(3) 0.55940(2) 0.0900(3) Uani 1 1 d . . . . .
Co2 Co 0.12743(2) 0.36491(3) 0.57593(2) 0.0787(2) Uani 1 1 d . . . . .
Co3 Co 0.08537(2) 0.41634(3) 0.56334(2) 0.0778(2) Uani 1 1 d . . . . .
Co4 Co 0.17341(3) 0.48240(3) 0.54591(2) 0.0890(3) Uani 1 1 d . . . . .
Co5 Co 0.11950(2) 0.30195(2) 0.71306(2) 0.0771(2) Uani 1 1 d . . . . .
Co6 Co 0.07005(2) 0.27956(2) 0.67525(2) 0.0727(2) Uani 1 1 d . . . . .
Co7 Co 0.00613(2) 0.30465(2) 0.69197(2) 0.0692(2) Uani 1 1 d . . . . .
Co8 Co 0.05136(2) 0.32412(2) 0.72725(2) 0.0727(2) Uani 1 1 d . . . . .
S1 S 0.24171(7) 0.39680(7) 0.53731(2) 0.1128(6) Uani 1 1 d . . . . .
S2 S 0.09546(7) 0.29091(6) 0.56812(2) 0.1064(6) Uani 1 1 d . . . . .
S3 S 0.02394(6) 0.37649(7) 0.54393(2) 0.1110(6) Uani 1 1 d . . . . .
S4 S 0.17114(6) 0.48643(7) 0.51451(2) 0.1157(7) Uani 1 1 d . . . . .
S5 S 0.12132(5) 0.24304(5) 0.72674(2) 0.0897(5) Uani 1 1 d . . . . .
S6 S 0.03919(5) 0.20571(5) 0.66633(2) 0.0936(5) Uani 1 1 d . . . . .
S7 S -0.06929(5) 0.25036(5) 0.69133(2) 0.0834(4) Uani 1 1 d . . . . .
S8 S 0.00818(6) 0.28112(6) 0.75171(2) 0.0942(5) Uani 1 1 d . . . . .
Cl1 Cl 0.08938(6) 0.34190(6) 0.69697(2) 0.1089(6) Uani 1 1 d . . . . .
Cl2 Cl 0.16704(7) 0.44766(7) 0.57490(3) 0.1291(7) Uani 1 1 d . . . . .
O1 O 0.16650(13) 0.37291(13) 0.55711(5) 0.0855(11) Uani 1 1 d . . . . .
O2 O 0.08674(13) 0.36426(13) 0.56034(5) 0.0875(11) Uani 1 1 d . . . . .
O3 O 0.11516(11) 0.43746(12) 0.54213(5) 0.0775(10) Uani 1 1 d . . . . .
O4 O 0.20387(13) 0.45165(14) 0.54006(5) 0.0903(12) Uani 1 1 d . . . . .
O5 O 0.08965(11) 0.26073(11) 0.69517(4) 0.0695(9) Uani 1 1 d . . . . .
O6 O 0.01291(11) 0.25834(11) 0.68357(5) 0.0749(10) Uani 1 1 d . . . . .
O7 O -0.00022(11) 0.28386(11) 0.71516(4) 0.0713(9) Uani 1 1 d . . . . .
O8 O 0.07025(11) 0.28251(11) 0.72767(5) 0.0754(10) Uani 1 1 d . . . . .
O9 O 0.23252(14) 0.40396(16) 0.58050(5) 0.1049(14) Uani 1 1 d . . . . .
O10 O 0.16917(15) 0.36914(18) 0.59168(5) 0.1200(17) Uani 1 1 d . . . . .
O11 O 0.33429(12) 0.37071(13) 0.60804(5) 0.0833(11) Uani 1 1 d . . . . .
O12 O 0.31668(12) 0.33867(13) 0.63306(6) 0.0875(12) Uani 1 1 d . . . . .
O13 O 0.09188(12) 0.36052(13) 0.59587(4) 0.0833(11) Uani 1 1 d . . . . .
O14 O 0.06354(13) 0.39723(14) 0.58637(5) 0.0956(13) Uani 1 1 d . . . . .
O15 O 0.05965(13) 0.31300(14) 0.65671(5) 0.0915(12) Uani 1 1 d . . . . .
O16 O 0.01469(12) 0.32851(12) 0.66914(5) 0.0818(11) Uani 1 1 d . . . . .
O17 O 0.40541(13) 0.43801(14) 0.59516(6) 0.0945(13) Uani 1 1 d . . . . .
O18 O 0.46998(13) 0.48590(12) 0.60329(5) 0.0908(12) Uani 1 1 d . . . . .
O19 O 0.48508(14) 0.63275(13) 0.55583(6) 0.0976(13) Uani 1 1 d . . . . .
O20 O 0.52941(14) 0.61712(11) 0.56809(5) 0.0849(11) Uani 1 1 d . . . . .
O21 O 0.22918(16) 0.53750(17) 0.54951(9) 0.153(2) Uani 1 1 d . . . . .
N1 N 0.17507(15) 0.31609(18) 0.64545(6) 0.0871(14) Uani 1 1 d . . . . .
N2 N 0.1705(2) 0.2811(2) 0.65300(9) 0.122(2) Uani 1 1 d . . . . .
N3 N 0.1393(2) 0.2680(2) 0.66272(9) 0.126(2) Uani 1 1 d . . . . .
N4 N 0.12247(15) 0.29461(17) 0.66135(7) 0.0865(14) Uani 1 1 d . . . . .
N5 N 0.01669(17) 0.44039(19) 0.63517(7) 0.0976(16) Uani 1 1 d . . . . .
N6 N 0.0192(3) 0.4580(3) 0.64962(10) 0.163(3) Uani 1 1 d . . . . .
N7 N 0.0068(3) 0.4850(3) 0.64766(11) 0.167(3) Uani 1 1 d . . . . .
N8 N -0.00649(18) 0.48203(19) 0.63159(8) 0.0999(17) Uani 1 1 d . . . . .
N9 N 0.34339(19) 0.5112(2) 0.56781(7) 0.0986(16) Uani 1 1 d . . . . .
N10 N 0.3330(2) 0.5390(2) 0.56290(10) 0.140(2) Uani 1 1 d . . . . .
N12 N 0.27812(19) 0.4785(2) 0.56303(7) 0.1060(18) Uani 1 1 d . . . . .
N11 N 0.2927(2) 0.5184(3) 0.56003(9) 0.129(2) Uani 1 1 d . . . . .
C1 C 0.1655(2) 0.3401(3) 0.55034(8) 0.0928(19) Uani 1 1 d . . . . .
C2 C 0.1985(2) 0.3454(2) 0.53996(8) 0.100(2) Uani 1 1 d . . . . .
C3 C 0.2000(3) 0.3127(3) 0.53360(9) 0.117(2) Uani 1 1 d . . . . .
H3A H 0.2236 0.3175 0.5272 0.140 Uiso 1 1 calc R U . . .
C4 C 0.1683(3) 0.2721(3) 0.53608(12) 0.135(3) Uani 1 1 d . . . . .
C5 C 0.1348(3) 0.2659(3) 0.54646(10) 0.129(3) Uani 1 1 d . . . . .
H5A H 0.1124 0.2387 0.5485 0.155 Uiso 1 1 calc R U . . .
C6 C 0.1350(3) 0.3003(3) 0.55361(9) 0.108(2) Uani 1 1 d . . . . .
C7 C 0.0572(2) 0.3300(2) 0.55440(8) 0.0868(18) Uani 1 1 d . . . . .
C8 C 0.0557(2) 0.2923(3) 0.55636(8) 0.102(2) Uani 1 1 d . . . . .
C9 C 0.0223(3) 0.2553(3) 0.55048(13) 0.152(4) Uani 1 1 d . . . . .
H9A H 0.0229 0.2304 0.5521 0.182 Uiso 1 1 calc R U . . .
C10 C -0.0111(3) 0.2532(3) 0.54263(16) 0.162(5) Uani 1 1 d . . . . .
C11 C -0.0093(3) 0.2914(4) 0.54091(11) 0.145(4) Uani 1 1 d . . . . .
H11A H -0.0323 0.2916 0.5359 0.173 Uiso 1 1 calc R U . . .
C12 C 0.0232(2) 0.3285(2) 0.54600(8) 0.099(2) Uani 1 1 d . . . . .
C13 C 0.0971(2) 0.4268(2) 0.52712(9) 0.101(2) Uani 1 1 d . . . . .
C14 C 0.0547(3) 0.3968(3) 0.52542(10) 0.143(3) Uani 1 1 d . . . . .
C15 C 0.0353(4) 0.3804(4) 0.50984(11) 0.205(6) Uani 1 1 d . . . . .
H15A H 0.0072 0.3590 0.5090 0.247 Uiso 1 1 calc R U . . .
C16 C 0.0612(4) 0.3983(5) 0.49548(13) 0.215(6) Uani 1 1 d . . . . .
C17 C 0.1023(4) 0.4291(4) 0.49658(11) 0.180(5) Uani 1 1 d . . . . .
H17A H 0.1190 0.4393 0.4868 0.216 Uiso 1 1 calc R U . . .
C18 C 0.1193(3) 0.4451(3) 0.51271(10) 0.138(3) Uani 1 1 d . . . . .
C19 C 0.2095(2) 0.4440(2) 0.52460(9) 0.102(2) Uani 1 1 d . . . . .
C20 C 0.1964(2) 0.4585(2) 0.51116(9) 0.106(2) Uani 1 1 d . . . . .
C21 C 0.2042(4) 0.4520(3) 0.49520(10) 0.166(4) Uani 1 1 d . . . . .
H21A H 0.1951 0.4621 0.4862 0.200 Uiso 1 1 calc R U . . .
C22 C 0.2262(5) 0.4297(4) 0.49151(11) 0.217(7) Uani 1 1 d . . . . .
C23 C 0.2369(4) 0.4138(3) 0.50486(11) 0.183(5) Uani 1 1 d . . . . .
H23A H 0.2509 0.3988 0.5029 0.220 Uiso 1 1 calc R U . . .
C24 C 0.2277(3) 0.4190(2) 0.52108(9) 0.108(2) Uani 1 1 d . . . . .
C25 C 0.08085(17) 0.22230(19) 0.69640(8) 0.0770(16) Uani 1 1 d . . . . .
C26 C 0.09426(18) 0.20804(19) 0.71008(9) 0.0850(17) Uani 1 1 d . . . . .
C27 C 0.0865(2) 0.1674(2) 0.71077(10) 0.102(2) Uani 1 1 d . . . . .
H27 H 0.0965 0.1592 0.7201 0.122 Uiso 1 1 calc R U . . .
C28 C 0.0652(2) 0.1390(2) 0.69859(12) 0.103(2) Uani 1 1 d . . . . .
C29 C 0.0519(2) 0.1519(2) 0.68513(11) 0.103(2) Uani 1 1 d . . . . .
H29A H 0.0384 0.1331 0.6762 0.124 Uiso 1 1 calc R U . . .
C30 C 0.0576(2) 0.1917(2) 0.68417(9) 0.0898(18) Uani 1 1 d . . . . .
C31 C -0.0186(2) 0.22146(18) 0.67922(8) 0.0809(16) Uani 1 1 d . . . . .
C32 C -0.01166(19) 0.19244(19) 0.67188(9) 0.0924(19) Uani 1 1 d . . . . .
C33 C -0.0455(3) 0.1549(2) 0.66646(12) 0.129(3) Uani 1 1 d . . . . .
H33A H -0.0406 0.1359 0.6604 0.154 Uiso 1 1 calc R U . . .
C34 C -0.0858(3) 0.1449(3) 0.66979(15) 0.148(4) Uani 1 1 d . . . . .
C35 C -0.0920(2) 0.1749(2) 0.67685(12) 0.126(3) Uani 1 1 d . . . . .
H35A H -0.1196 0.1696 0.6781 0.151 Uiso 1 1 calc R U . . .
C36 C -0.06056(19) 0.21154(18) 0.68215(8) 0.0849(17) Uani 1 1 d . . . . .
C37 C -0.03412(18) 0.26071(18) 0.72280(8) 0.0804(17) Uani 1 1 d . . . . .
C38 C -0.0712(2) 0.2415(2) 0.71319(9) 0.099(2) Uani 1 1 d . . . . .
C39 C -0.1101(2) 0.2161(3) 0.72061(12) 0.155(4) Uani 1 1 d . . . . .
H39A H -0.1348 0.2029 0.7141 0.185 Uiso 1 1 calc R U . . .
C40 C -0.1111(3) 0.2110(4) 0.73804(16) 0.211(6) Uani 1 1 d . . . . .
C41 C -0.0752(2) 0.2306(3) 0.74699(11) 0.154(4) Uani 1 1 d . . . . .
H41A H -0.0767 0.2285 0.7588 0.185 Uiso 1 1 calc R U . . .
C42 C -0.0381(2) 0.2528(2) 0.73979(8) 0.096(2) Uani 1 1 d . . . . .
C43 C 0.06088(19) 0.25597(17) 0.73953(7) 0.0736(15) Uani 1 1 d . . . . .
C44 C 0.03180(19) 0.24967(19) 0.75128(7) 0.0785(16) Uani 1 1 d . . . . .
C45 C 0.0215(3) 0.2212(3) 0.76354(11) 0.121(3) Uani 1 1 d . . . . .
H45A H 0.0010 0.2176 0.7714 0.146 Uiso 1 1 calc R U . . .
C46 C 0.0406(3) 0.1964(3) 0.76492(10) 0.126(3) Uani 1 1 d . . . . .
C47 C 0.0700(3) 0.2032(2) 0.75369(9) 0.107(2) Uani 1 1 d . . . . .
H47A H 0.0837 0.1874 0.7543 0.128 Uiso 1 1 calc R U . . .
C48 C 0.0811(2) 0.2329(2) 0.74113(8) 0.0888(18) Uani 1 1 d . . . . .
C49 C 0.1693(4) 0.2316(4) 0.52935(15) 0.180(4) Uiso 1 1 d D . . . .
C50 C -0.0455(5) 0.2076(5) 0.53837(19) 0.208(5) Uiso 1 1 d D . . . .
C51 C 0.0423(4) 0.3792(4) 0.47674(17) 0.194(5) Uiso 1 1 d . . . . .
C52 C 0.2433(5) 0.4314(5) 0.4730(2) 0.231(6) Uiso 1 1 d D . . . .
C53 C 0.0614(3) 0.0958(3) 0.69960(12) 0.139(3) Uiso 1 1 d . . . . .
C69 C 0.0372(4) 0.0715(4) 0.68306(18) 0.134(2) Uiso 0.699(9) 1 d . . P A 1
H69A H 0.0518 0.0880 0.6732 0.201 Uiso 0.699(9) 1 calc R U P A 1
H69B H 0.0089 0.0670 0.6833 0.201 Uiso 0.699(9) 1 calc R U P A 1
H69C H 0.0362 0.0447 0.6826 0.201 Uiso 0.699(9) 1 calc R U P A 1
C70 C 0.1020(4) 0.0992(4) 0.69894(18) 0.134(2) Uiso 0.699(9) 1 d . . P A 1
H70A H 0.1102 0.0999 0.6873 0.201 Uiso 0.699(9) 1 calc R U P A 1
H70B H 0.1009 0.0753 0.7046 0.201 Uiso 0.699(9) 1 calc R U P A 1
H70C H 0.1224 0.1247 0.7046 0.201 Uiso 0.699(9) 1 calc R U P A 1
C71 C 0.0390(4) 0.0753(4) 0.71399(16) 0.134(2) Uiso 0.699(9) 1 d . . P A 1
H71A H 0.0373 0.0482 0.7149 0.201 Uiso 0.699(9) 1 calc R U P A 1
H71B H 0.0110 0.0714 0.7133 0.201 Uiso 0.699(9) 1 calc R U P A 1
H71C H 0.0532 0.0920 0.7239 0.201 Uiso 0.699(9) 1 calc R U P A 1
C69' C 0.0289(10) 0.0664(10) 0.6938(4) 0.134(2) Uiso 0.301(9) 1 d . . P A 2
H69D H 0.0227 0.0406 0.6995 0.201 Uiso 0.301(9) 1 calc R U P A 2
H69E H 0.0324 0.0637 0.6818 0.201 Uiso 0.301(9) 1 calc R U P A 2
H69F H 0.0059 0.0717 0.6955 0.201 Uiso 0.301(9) 1 calc R U P A 2
C70' C 0.0994(10) 0.1017(11) 0.6884(4) 0.134(2) Uiso 0.301(9) 1 d . . P A 2
H70D H 0.1229 0.1298 0.6900 0.201 Uiso 0.301(9) 1 calc R U P A 2
H70E H 0.0912 0.0976 0.6766 0.201 Uiso 0.301(9) 1 calc R U P A 2
H70F H 0.1075 0.0814 0.6918 0.201 Uiso 0.301(9) 1 calc R U P A 2
C71' C 0.0771(10) 0.0856(9) 0.7169(4) 0.134(2) Uiso 0.301(9) 1 d . . P A 2
H71D H 0.0747 0.1018 0.7260 0.201 Uiso 0.301(9) 1 calc R U P A 2
H71E H 0.1062 0.0927 0.7157 0.201 Uiso 0.301(9) 1 calc R U P A 2
H71F H 0.0601 0.0559 0.7194 0.201 Uiso 0.301(9) 1 calc R U P A 2
C54 C -0.1252(4) 0.1017(4) 0.66395(15) 0.174(4) Uiso 1 1 d D . . . .
C72 C -0.1109(7) 0.0773(7) 0.6540(3) 0.164(3) Uiso 0.508(11) 1 d . . P B 1
H72A H -0.0909 0.0733 0.6605 0.247 Uiso 0.508(11) 1 calc R U P B 1
H72B H -0.0976 0.0923 0.6437 0.247 Uiso 0.508(11) 1 calc R U P B 1
H72C H -0.1347 0.0502 0.6512 0.247 Uiso 0.508(11) 1 calc R U P B 1
C73 C -0.1541(7) 0.1105(7) 0.6567(3) 0.164(3) Uiso 0.508(11) 1 d . . P B 1
H73A H -0.1637 0.1231 0.6650 0.247 Uiso 0.508(11) 1 calc R U P B 1
H73B H -0.1777 0.0848 0.6525 0.247 Uiso 0.508(11) 1 calc R U P B 1
H73C H -0.1410 0.1299 0.6474 0.247 Uiso 0.508(11) 1 calc R U P B 1
C74 C -0.1425(7) 0.0815(7) 0.6822(3) 0.164(3) Uiso 0.508(11) 1 d . . P B 1
H74D H -0.1199 0.0822 0.6887 0.247 Uiso 0.508(11) 1 calc R U P B 1
H74E H -0.1648 0.0527 0.6809 0.247 Uiso 0.508(11) 1 calc R U P B 1
H74F H -0.1532 0.0974 0.6880 0.247 Uiso 0.508(11) 1 calc R U P B 1
C72' C -0.1133(7) 0.0678(7) 0.6640(3) 0.164(3) Uiso 0.492(11) 1 d . . P B 2
H72D H -0.0855 0.0788 0.6593 0.247 Uiso 0.492(11) 1 calc R U P B 2
H72E H -0.1333 0.0442 0.6573 0.247 Uiso 0.492(11) 1 calc R U P B 2
H72F H -0.1136 0.0586 0.6755 0.247 Uiso 0.492(11) 1 calc R U P B 2
C73' C -0.1352(8) 0.1154(7) 0.6464(2) 0.164(3) Uiso 0.492(11) 1 d D . P B 2
H73D H -0.1138 0.1194 0.6383 0.247 Uiso 0.492(11) 1 calc R U P B 2
H73E H -0.1354 0.1415 0.6478 0.247 Uiso 0.492(11) 1 calc R U P B 2
H73F H -0.1624 0.0938 0.6424 0.247 Uiso 0.492(11) 1 calc R U P B 2
C74' C -0.1581(7) 0.0906(7) 0.6724(3) 0.164(3) Uiso 0.492(11) 1 d . . P B 2
H74A H -0.1659 0.1120 0.6716 0.247 Uiso 0.492(11) 1 calc R U P B 2
H74B H -0.1532 0.0866 0.6841 0.247 Uiso 0.492(11) 1 calc R U P B 2
H74C H -0.1805 0.0645 0.6679 0.247 Uiso 0.492(11) 1 calc R U P B 2
C56 C 0.0320(4) 0.1637(4) 0.77893(14) 0.168(4) Uiso 1 1 d D . . . .
C55 C -0.1604(9) 0.1819(8) 0.7464(4) 0.189(4) Uiso 0.484(9) 1 d D . P C 1
C75 C -0.1846(8) 0.1482(7) 0.7320(3) 0.189(4) Uiso 0.484(9) 1 d D . P C 1
H75A H -0.1854 0.1624 0.7218 0.283 Uiso 0.484(9) 1 calc R U P C 1
H75B H -0.1701 0.1329 0.7297 0.283 Uiso 0.484(9) 1 calc R U P C 1
H75C H -0.2129 0.1289 0.7357 0.283 Uiso 0.484(9) 1 calc R U P C 1
C76 C -0.1695(9) 0.2197(8) 0.7482(4) 0.189(4) Uiso 0.484(9) 1 d D . P C 1
H76A H -0.1666 0.2328 0.7373 0.283 Uiso 0.484(9) 1 calc R U P C 1
H76B H -0.1977 0.2092 0.7524 0.283 Uiso 0.484(9) 1 calc R U P C 1
H76C H -0.1496 0.2403 0.7561 0.283 Uiso 0.484(9) 1 calc R U P C 1
C77 C -0.1617(8) 0.1603(9) 0.7580(3) 0.189(4) Uiso 0.484(9) 1 d . . P C 1
H77A H -0.1476 0.1779 0.7677 0.283 Uiso 0.484(9) 1 calc R U P C 1
H77B H -0.1907 0.1409 0.7608 0.283 Uiso 0.484(9) 1 calc R U P C 1
H77C H -0.1479 0.1448 0.7548 0.283 Uiso 0.484(9) 1 calc R U P C 1
C55' C -0.1516(9) 0.2011(9) 0.7516(4) 0.189(4) Uiso 0.516(9) 1 d . . P C 2
C75' C -0.1603(8) 0.1542(8) 0.7464(3) 0.189(4) Uiso 0.516(9) 1 d . . P C 2
H75D H -0.1644 0.1504 0.7343 0.283 Uiso 0.516(9) 1 calc R U P C 2
H75E H -0.1364 0.1514 0.7496 0.283 Uiso 0.516(9) 1 calc R U P C 2
H75F H -0.1852 0.1330 0.7521 0.283 Uiso 0.516(9) 1 calc R U P C 2
C76' C -0.1870(7) 0.1960(8) 0.7392(3) 0.189(4) Uiso 0.516(9) 1 d . . P C 2
H76D H -0.1785 0.1951 0.7277 0.283 Uiso 0.516(9) 1 calc R U P C 2
H76E H -0.2126 0.1701 0.7417 0.283 Uiso 0.516(9) 1 calc R U P C 2
H76F H -0.1916 0.2195 0.7405 0.283 Uiso 0.516(9) 1 calc R U P C 2
C77' C -0.1459(7) 0.2041(7) 0.7693(3) 0.189(4) Uiso 0.516(9) 1 d . . P C 2
H77D H -0.1189 0.2071 0.7720 0.283 Uiso 0.516(9) 1 calc R U P C 2
H77E H -0.1470 0.2284 0.7734 0.283 Uiso 0.516(9) 1 calc R U P C 2
H77F H -0.1680 0.1790 0.7746 0.283 Uiso 0.516(9) 1 calc R U P C 2
C57 C 0.2109(4) 0.2450(4) 0.52255(17) 0.224(6) Uiso 1 1 d . . . . .
H57A H 0.2310 0.2543 0.5317 0.337 Uiso 1 1 calc R U . . .
H57B H 0.2186 0.2680 0.5147 0.337 Uiso 1 1 calc R U . . .
H57C H 0.2106 0.2218 0.5167 0.337 Uiso 1 1 calc R U . . .
C58 C 0.1635(5) 0.2027(4) 0.54514(17) 0.251(7) Uiso 1 1 d D . . . .
H58A H 0.1449 0.2047 0.5533 0.377 Uiso 1 1 calc R U . . .
H58B H 0.1905 0.2118 0.5504 0.377 Uiso 1 1 calc R U . . .
H58C H 0.1516 0.1738 0.5414 0.377 Uiso 1 1 calc R U . . .
C59 C 0.1367(4) 0.2158(4) 0.51599(16) 0.203(5) Uiso 1 1 d . . . . .
H59A H 0.1095 0.2065 0.5211 0.304 Uiso 1 1 calc R U . . .
H59B H 0.1365 0.1925 0.5102 0.304 Uiso 1 1 calc R U . . .
H59C H 0.1429 0.2381 0.5080 0.304 Uiso 1 1 calc R U . . .
C60 C -0.0330(4) 0.1848(4) 0.52908(17) 0.212(5) Uiso 1 1 d . . . . .
H60A H -0.0122 0.1816 0.5353 0.318 Uiso 1 1 calc R U . . .
H60B H -0.0210 0.1991 0.5185 0.318 Uiso 1 1 calc R U . . .
H60C H -0.0570 0.1574 0.5268 0.318 Uiso 1 1 calc R U . . .
C61 C -0.0627(6) 0.1766(6) 0.5557(3) 0.324(10) Uiso 1 1 d . . . . .
H61A H -0.0730 0.1888 0.5639 0.486 Uiso 1 1 calc R U . . .
H61B H -0.0851 0.1490 0.5526 0.486 Uiso 1 1 calc R U . . .
H61C H -0.0397 0.1743 0.5606 0.486 Uiso 1 1 calc R U . . .
C62 C -0.0866(5) 0.2076(6) 0.5360(2) 0.303(9) Uiso 1 1 d D . . . .
H62A H -0.0883 0.2264 0.5441 0.455 Uiso 1 1 calc R U . . .
H62B H -0.0877 0.2169 0.5246 0.455 Uiso 1 1 calc R U . . .
H62C H -0.1100 0.1795 0.5376 0.455 Uiso 1 1 calc R U . . .
C63 C 0.0778(5) 0.3699(5) 0.4673(2) 0.277(8) Uiso 1 1 d . . . . .
H63A H 0.0808 0.3491 0.4737 0.415 Uiso 1 1 calc R U . . .
H63B H 0.1046 0.3957 0.4667 0.415 Uiso 1 1 calc R U . . .
H63C H 0.0684 0.3595 0.4559 0.415 Uiso 1 1 calc R U . . .
C64 C 0.0011(5) 0.3358(5) 0.4789(2) 0.262(7) Uiso 1 1 d . . . . .
H64A H 0.0061 0.3185 0.4867 0.392 Uiso 1 1 calc R U . . .
H64B H -0.0074 0.3218 0.4681 0.392 Uiso 1 1 calc R U . . .
H64C H -0.0210 0.3403 0.4833 0.392 Uiso 1 1 calc R U . . .
C65 C 0.0435(3) 0.4161(3) 0.46829(13) 0.164(4) Uiso 1 1 d . . . . .
H65A H 0.0716 0.4347 0.4641 0.246 Uiso 1 1 calc R U . . .
H65B H 0.0360 0.4310 0.4764 0.246 Uiso 1 1 calc R U . . .
H65C H 0.0239 0.4066 0.4590 0.246 Uiso 1 1 calc R U . . .
C66 C 0.2718(5) 0.4106(5) 0.4720(2) 0.263(7) Uiso 1 1 d . . . . .
H66A H 0.2929 0.4221 0.4808 0.394 Uiso 1 1 calc R U . . .
H66B H 0.2853 0.4163 0.4611 0.394 Uiso 1 1 calc R U . . .
H66C H 0.2545 0.3805 0.4736 0.394 Uiso 1 1 calc R U . . .
C67 C 0.2048(5) 0.4083(5) 0.4651(2) 0.254(7) Uiso 1 1 d . . . . .
H67A H 0.2088 0.3999 0.4540 0.381 Uiso 1 1 calc R U . . .
H67B H 0.1915 0.4253 0.4640 0.381 Uiso 1 1 calc R U . . .
H67C H 0.1870 0.3836 0.4718 0.381 Uiso 1 1 calc R U . . .
C68 C 0.2799(6) 0.4785(5) 0.4699(2) 0.317(10) Uiso 1 1 d D . . . .
H68A H 0.3028 0.4852 0.4776 0.476 Uiso 1 1 calc R U . . .
H68B H 0.2898 0.4814 0.4584 0.476 Uiso 1 1 calc R U . . .
H68C H 0.2692 0.4975 0.4718 0.476 Uiso 1 1 calc R U . . .
C78 C 0.0347(4) 0.1283(4) 0.77368(15) 0.190(4) Uiso 1 1 d . . . . .
H78A H 0.0271 0.1087 0.7830 0.285 Uiso 1 1 calc R U . . .
H78B H 0.0631 0.1372 0.7701 0.285 Uiso 1 1 calc R U . . .
H78C H 0.0156 0.1147 0.7643 0.285 Uiso 1 1 calc R U . . .
C79 C -0.0042(4) 0.1564(4) 0.78958(16) 0.210(5) Uiso 1 1 d . . . . .
H79A H -0.0267 0.1538 0.7824 0.315 Uiso 1 1 calc R U . . .
H79B H 0.0043 0.1798 0.7972 0.315 Uiso 1 1 calc R U . . .
H79C H -0.0138 0.1308 0.7960 0.315 Uiso 1 1 calc R U . . .
C80 C 0.0700(5) 0.1871(5) 0.7919(2) 0.299(9) Uiso 1 1 d D . . . .
H80A H 0.0768 0.1671 0.7967 0.449 Uiso 1 1 calc R U . . .
H80B H 0.0619 0.1997 0.8008 0.449 Uiso 1 1 calc R U . . .
H80C H 0.0942 0.2088 0.7860 0.449 Uiso 1 1 calc R U . . .
C81 C 0.2217(2) 0.3692(2) 0.60637(8) 0.0904(18) Uani 1 1 d . . . . .
C82 C 0.26085(17) 0.3727(2) 0.60697(8) 0.0867(18) Uani 1 1 d . . . . .
H82A H 0.2808 0.3871 0.5985 0.104 Uiso 1 1 calc R U . . .
C83 C 0.27003(17) 0.35454(19) 0.62039(8) 0.0780(16) Uani 1 1 d . . . . .
C84 C 0.24354(19) 0.33744(19) 0.63320(8) 0.0814(16) Uani 1 1 d . . . . .
H84A H 0.2505 0.3262 0.6425 0.098 Uiso 1 1 calc R U . . .
C85 C 0.20561(19) 0.3365(2) 0.63259(7) 0.0816(16) Uani 1 1 d . . . . .
C86 C 0.1952(2) 0.3525(2) 0.61949(8) 0.096(2) Uani 1 1 d . . . . .
H86A H 0.1694 0.3519 0.6195 0.116 Uiso 1 1 calc R U . . .
C87 C 0.2071(2) 0.3825(2) 0.59188(8) 0.094(2) Uani 1 1 d . . . . .
C88 C 0.31105(18) 0.3552(2) 0.62070(9) 0.0807(16) Uani 1 1 d . . . . .
C89 C 0.14531(18) 0.32275(19) 0.65044(7) 0.0797(16) Uani 1 1 d . . . . .
H89A H 0.1411 0.3446 0.6467 0.096 Uiso 1 1 calc R U . . .
C90 C 0.05758(18) 0.3812(2) 0.61480(7) 0.0805(16) Uani 1 1 d . . . . .
C91 C 0.05635(18) 0.35577(19) 0.62775(7) 0.0806(16) Uani 1 1 d . . . . .
H91A H 0.0657 0.3366 0.6259 0.097 Uiso 1 1 calc R U . . .
C92 C 0.04184(18) 0.35811(19) 0.64311(8) 0.0834(17) Uani 1 1 d . . . . .
C93 C 0.02765(19) 0.3858(2) 0.64571(8) 0.0900(18) Uani 1 1 d . . . . .
H93A H 0.0160 0.3865 0.6562 0.108 Uiso 1 1 calc R U . . .
C94 C 0.0306(2) 0.4124(2) 0.63295(9) 0.095(2) Uani 1 1 d . . . . .
C95 C 0.0428(2) 0.4082(2) 0.61747(8) 0.0922(19) Uani 1 1 d . . . . .
H95A H 0.0413 0.4239 0.6084 0.111 Uiso 1 1 calc R U . . .
C96 C 0.07153(19) 0.3789(2) 0.59761(8) 0.0813(16) Uani 1 1 d . . . . .
C97 C 0.0396(2) 0.3316(2) 0.65744(8) 0.0883(18) Uani 1 1 d . . . . .
C98 C 0.0007(2) 0.4552(2) 0.62408(9) 0.0927(19) Uani 1 1 d . . . . .
H98A H -0.0045 0.4476 0.6126 0.111 Uiso 1 1 calc R U . . .
C99 C 0.4308(2) 0.5057(2) 0.58595(8) 0.0879(18) Uani 1 1 d . . . . .
C100 C 0.3932(2) 0.4978(2) 0.58215(9) 0.0971(19) Uani 1 1 d . . . . .
H10B H 0.3705 0.4732 0.5866 0.117 Uiso 1 1 calc R U . . .
C101 C 0.3846(2) 0.5224(2) 0.57232(9) 0.0947(19) Uani 1 1 d . . . . .
C102 C 0.4191(2) 0.5608(2) 0.56678(8) 0.0904(18) Uani 1 1 d . . . . .
H10C H 0.4147 0.5798 0.5604 0.109 Uiso 1 1 calc R U . . .
C103 C 0.45848(19) 0.56960(19) 0.57084(8) 0.0843(17) Uani 1 1 d . . . . .
C104 C 0.46388(19) 0.54252(19) 0.58034(8) 0.0839(17) Uani 1 1 d . . . . .
H10D H 0.4913 0.5491 0.5832 0.101 Uiso 1 1 calc R U . . .
C105 C 0.4355(2) 0.4739(2) 0.59594(9) 0.0911(18) Uani 1 1 d . . . . .
C106 C 0.4934(2) 0.6098(2) 0.56403(8) 0.0871(17) Uani 1 1 d . . . . .
C107 C 0.3099(2) 0.4753(3) 0.56819(9) 0.103(2) Uani 1 1 d . . . . .
H10A H 0.3085 0.4502 0.5717 0.123 Uiso 1 1 calc R U . . .

loop_
_atom_site_aniso_label
_atom_site_aniso_U_11
_atom_site_aniso_U_22
_atom_site_aniso_U_33
_atom_site_aniso_U_23
_atom_site_aniso_U_13
_atom_site_aniso_U_12
Co1 0.0862(6) 0.1228(7) 0.0761(5) 0.0015(5) 0.0010(4) 0.0637(6)
Co2 0.0806(5) 0.1034(6) 0.0650(5) -0.0009(4) 0.0001(4) 0.0556(5)
Co3 0.0790(5) 0.0923(6) 0.0701(5) 0.0048(4) -0.0004(4) 0.0489(5)
Co4 0.0855(6) 0.0994(6) 0.0911(6) 0.0075(5) 0.0060(5) 0.0531(5)
Co5 0.0650(5) 0.0702(5) 0.0944(6) -0.0001(4) 0.0005(4) 0.0325(4)
Co6 0.0658(5) 0.0680(5) 0.0840(5) 0.0056(4) 0.0109(4) 0.0333(4)
Co7 0.0668(5) 0.0682(5) 0.0739(5) 0.0092(4) 0.0095(4) 0.0347(4)
Co8 0.0722(5) 0.0737(5) 0.0805(5) 0.0040(4) 0.0004(4) 0.0425(4)
S1 0.1362(16) 0.1392(17) 0.0928(12) 0.0241(11) 0.0358(11) 0.0912(15)
S2 0.1369(16) 0.1003(13) 0.0934(12) 0.0075(10) 0.0206(11) 0.0678(12)
S3 0.0869(12) 0.1529(18) 0.0843(11) 0.0206(11) -0.0127(9) 0.0534(12)
S4 0.1090(14) 0.1443(17) 0.1022(13) 0.0441(12) 0.0179(11) 0.0696(14)
S5 0.0895(11) 0.0960(12) 0.1051(12) 0.0037(9) -0.0029(9) 0.0624(10)
S6 0.0871(11) 0.0838(11) 0.1147(13) -0.0194(9) -0.0093(10) 0.0464(9)
S7 0.0636(9) 0.0894(11) 0.0933(11) 0.0107(8) 0.0031(8) 0.0353(8)
S8 0.1063(13) 0.1289(14) 0.0777(10) 0.0217(10) 0.0099(9) 0.0816(12)
Cl1 0.1005(12) 0.1012(13) 0.1206(14) 0.0077(10) 0.0048(10) 0.0473(10)
Cl2 0.1405(17) 0.1406(17) 0.1156(15) -0.0100(13) -0.0057(13) 0.0773(15)
O1 0.104(3) 0.102(3) 0.070(2) 0.010(2) 0.020(2) 0.067(3)
O2 0.081(3) 0.083(3) 0.082(3) -0.001(2) -0.022(2) 0.029(2)
O3 0.081(3) 0.087(3) 0.069(2) 0.002(2) -0.006(2) 0.045(2)
O4 0.097(3) 0.117(3) 0.074(3) 0.010(2) 0.012(2) 0.066(3)
O5 0.075(2) 0.058(2) 0.088(2) 0.0115(18) 0.0082(19) 0.0429(19)
O6 0.069(2) 0.066(2) 0.088(3) 0.001(2) 0.0119(19) 0.033(2)
O7 0.060(2) 0.071(2) 0.076(2) 0.0115(19) 0.0119(19) 0.028(2)
O8 0.082(3) 0.073(2) 0.080(2) 0.014(2) 0.005(2) 0.045(2)
O9 0.084(3) 0.171(5) 0.082(3) 0.017(3) 0.002(2) 0.080(3)
O10 0.086(3) 0.213(6) 0.081(3) 0.019(3) 0.007(2) 0.090(4)
O11 0.065(2) 0.104(3) 0.085(3) 0.011(2) 0.007(2) 0.044(2)
O12 0.069(3) 0.109(3) 0.095(3) 0.024(2) 0.012(2) 0.053(2)
O13 0.088(3) 0.113(3) 0.073(2) 0.011(2) 0.009(2) 0.069(3)
O14 0.105(3) 0.128(4) 0.080(3) 0.024(3) 0.016(2) 0.078(3)
O15 0.095(3) 0.107(3) 0.096(3) 0.029(2) 0.027(2) 0.068(3)
O16 0.090(3) 0.097(3) 0.074(2) 0.016(2) 0.014(2) 0.059(2)
O17 0.069(3) 0.089(3) 0.124(4) 0.029(3) 0.007(2) 0.038(3)
O18 0.077(3) 0.071(3) 0.114(3) 0.006(2) -0.012(2) 0.029(2)
O19 0.107(3) 0.082(3) 0.106(3) 0.013(2) -0.004(3) 0.048(3)
O20 0.097(3) 0.065(2) 0.089(3) 0.001(2) -0.008(2) 0.039(2)
O21 0.103(4) 0.114(4) 0.236(7) 0.005(4) 0.035(4) 0.051(3)
N1 0.073(3) 0.109(4) 0.085(3) 0.018(3) 0.015(3) 0.050(3)
N2 0.106(5) 0.127(5) 0.143(5) 0.043(4) 0.041(4) 0.066(4)
N3 0.110(5) 0.123(5) 0.157(6) 0.044(4) 0.057(4) 0.068(4)
N4 0.078(3) 0.094(4) 0.096(4) 0.012(3) 0.012(3) 0.050(3)
N5 0.112(4) 0.129(5) 0.079(4) 0.007(3) 0.027(3) 0.081(4)
N6 0.235(9) 0.240(9) 0.126(6) -0.016(6) -0.017(6) 0.202(8)
N7 0.239(9) 0.220(9) 0.146(7) -0.021(6) -0.017(6) 0.192(8)
N8 0.108(4) 0.129(5) 0.091(4) 0.031(4) 0.021(3) 0.081(4)
N9 0.093(5) 0.098(4) 0.118(4) 0.015(3) -0.018(3) 0.058(4)
N10 0.107(6) 0.146(6) 0.173(7) 0.023(5) 0.003(5) 0.066(5)
N12 0.094(4) 0.133(6) 0.102(4) 0.017(4) -0.005(3) 0.065(4)
N11 0.092(5) 0.142(6) 0.155(6) 0.022(5) -0.005(4) 0.061(5)
C1 0.123(6) 0.116(6) 0.071(4) 0.017(4) 0.019(4) 0.083(5)
C2 0.124(6) 0.132(6) 0.079(4) 0.012(4) 0.015(4) 0.091(5)
C3 0.156(8) 0.125(7) 0.109(5) 0.019(5) 0.025(5) 0.101(7)
C4 0.178(9) 0.115(7) 0.153(8) -0.029(6) 0.010(7) 0.103(7)
C5 0.174(8) 0.111(6) 0.127(6) 0.005(5) 0.037(6) 0.089(6)
C6 0.145(7) 0.121(6) 0.089(5) 0.025(5) 0.019(4) 0.090(6)
C7 0.079(5) 0.106(6) 0.070(4) -0.003(4) 0.001(3) 0.041(4)
C8 0.109(6) 0.102(6) 0.081(4) -0.009(4) 0.006(4) 0.042(5)
C9 0.112(7) 0.120(7) 0.174(9) -0.043(7) 0.039(7) 0.020(7)
C10 0.103(7) 0.111(8) 0.224(12) -0.054(8) 0.033(8) 0.017(7)
C11 0.097(6) 0.178(10) 0.120(7) -0.059(7) -0.021(5) 0.039(7)
C12 0.100(5) 0.101(5) 0.079(4) -0.002(4) 0.002(4) 0.037(5)
C13 0.094(5) 0.113(6) 0.088(5) 0.010(4) -0.021(4) 0.044(5)
C14 0.128(7) 0.184(9) 0.085(5) 0.022(5) -0.017(5) 0.053(7)
C15 0.175(10) 0.281(14) 0.076(6) 0.041(7) -0.019(6) 0.051(9)
C16 0.170(11) 0.326(18) 0.095(7) -0.018(9) -0.055(8) 0.082(11)
C17 0.159(10) 0.259(13) 0.092(6) -0.001(7) -0.038(6) 0.081(10)
C18 0.114(6) 0.187(9) 0.082(5) 0.021(5) -0.018(5) 0.053(6)
C19 0.107(5) 0.115(6) 0.076(5) 0.025(4) 0.010(4) 0.050(5)
C20 0.119(6) 0.120(6) 0.084(5) 0.038(4) 0.014(4) 0.064(5)
C21 0.277(13) 0.177(9) 0.066(5) 0.009(5) -0.027(6) 0.130(10)
C22 0.43(2) 0.213(12) 0.070(6) 0.028(7) 0.055(9) 0.205(14)
C23 0.334(16) 0.209(11) 0.101(7) 0.056(7) 0.089(8) 0.208(12)
C24 0.153(7) 0.107(5) 0.089(5) 0.017(4) 0.017(4) 0.085(5)
C25 0.063(4) 0.072(4) 0.093(4) 0.010(4) 0.019(3) 0.032(3)
C26 0.072(4) 0.071(4) 0.120(5) 0.014(4) 0.022(4) 0.042(3)
C27 0.069(4) 0.094(5) 0.144(7) 0.020(5) 0.002(4) 0.042(4)
C28 0.069(4) 0.073(5) 0.169(7) -0.001(5) 0.000(5) 0.037(4)
C29 0.079(4) 0.078(5) 0.159(7) -0.032(4) -0.024(4) 0.044(4)
C30 0.087(4) 0.083(5) 0.111(5) -0.004(4) -0.003(4) 0.051(4)
C31 0.086(5) 0.057(4) 0.089(4) 0.000(3) -0.007(3) 0.028(4)
C32 0.076(4) 0.066(4) 0.130(5) -0.015(4) -0.014(4) 0.031(4)
C33 0.108(6) 0.105(6) 0.178(8) -0.034(5) -0.053(6) 0.058(5)
C34 0.084(6) 0.086(6) 0.260(12) -0.042(6) -0.042(6) 0.032(5)
C35 0.067(4) 0.076(5) 0.219(9) -0.011(5) -0.026(5) 0.025(4)
C36 0.066(4) 0.065(4) 0.120(5) -0.009(3) -0.013(3) 0.030(3)
C37 0.057(4) 0.076(4) 0.105(5) 0.024(4) 0.022(4) 0.030(3)
C38 0.074(4) 0.107(5) 0.111(5) 0.043(4) 0.018(4) 0.040(4)
C39 0.077(5) 0.212(10) 0.145(8) 0.083(7) 0.008(5) 0.050(6)
C40 0.079(6) 0.308(16) 0.199(11) 0.151(11) 0.042(7) 0.062(8)
C41 0.080(5) 0.233(11) 0.133(7) 0.098(7) 0.021(5) 0.066(6)
C42 0.090(5) 0.118(5) 0.096(5) 0.045(4) 0.040(4) 0.063(4)
C43 0.088(4) 0.066(4) 0.077(4) 0.012(3) 0.001(3) 0.046(3)
C44 0.091(4) 0.093(4) 0.070(4) 0.021(3) 0.004(3) 0.060(4)
C45 0.143(7) 0.122(6) 0.128(6) 0.013(5) -0.001(5) 0.088(6)
C46 0.163(8) 0.138(7) 0.097(5) 0.045(5) 0.045(5) 0.090(6)
C47 0.140(6) 0.106(5) 0.103(5) 0.033(4) 0.007(5) 0.084(5)
C48 0.113(5) 0.092(4) 0.084(4) 0.003(4) -0.004(4) 0.068(4)
C81 0.084(4) 0.129(6) 0.074(4) -0.002(4) -0.002(4) 0.065(4)
C82 0.059(4) 0.113(5) 0.084(4) 0.011(4) 0.009(3) 0.040(4)
C83 0.067(4) 0.092(4) 0.080(4) 0.003(3) -0.001(3) 0.044(3)
C84 0.081(4) 0.091(4) 0.078(4) 0.007(3) 0.012(3) 0.048(4)
C85 0.079(4) 0.099(5) 0.068(4) 0.001(3) -0.004(3) 0.045(4)
C86 0.074(4) 0.146(6) 0.076(4) -0.004(4) 0.003(3) 0.060(4)
C87 0.080(5) 0.152(6) 0.067(4) 0.005(4) 0.004(4) 0.070(5)
C88 0.062(4) 0.093(4) 0.089(5) -0.007(4) -0.006(4) 0.040(3)
C89 0.060(4) 0.090(4) 0.086(4) 0.020(4) 0.015(3) 0.034(3)
C90 0.081(4) 0.108(5) 0.064(4) 0.015(3) 0.014(3) 0.056(4)
C91 0.078(4) 0.096(4) 0.077(4) 0.002(3) 0.010(3) 0.050(4)
C92 0.077(4) 0.091(4) 0.095(5) 0.020(4) 0.017(3) 0.053(4)
C93 0.092(5) 0.104(5) 0.085(4) 0.011(4) 0.019(3) 0.057(4)
C94 0.110(5) 0.115(5) 0.100(5) 0.035(4) 0.035(4) 0.086(5)
C95 0.102(5) 0.107(5) 0.088(5) 0.030(4) 0.028(4) 0.068(4)
C96 0.082(4) 0.095(5) 0.076(4) 0.011(3) 0.007(3) 0.052(4)
C97 0.086(5) 0.091(5) 0.083(4) 0.003(4) 0.002(4) 0.041(4)
C98 0.120(5) 0.098(5) 0.091(4) 0.005(4) 0.011(4) 0.078(5)
C99 0.076(4) 0.080(4) 0.106(5) -0.004(4) -0.024(4) 0.037(4)
C100 0.093(5) 0.095(5) 0.104(5) 0.002(4) -0.011(4) 0.047(4)
C101 0.085(5) 0.085(5) 0.114(5) 0.009(4) -0.003(4) 0.042(4)
C102 0.105(5) 0.088(5) 0.086(4) 0.006(3) -0.008(4) 0.054(4)
C103 0.072(4) 0.082(4) 0.101(4) 0.000(4) -0.013(3) 0.040(4)
C104 0.077(4) 0.074(4) 0.097(4) 0.006(3) -0.013(3) 0.034(4)
C105 0.077(5) 0.067(4) 0.119(5) 0.013(4) 0.008(4) 0.028(4)
C106 0.082(5) 0.090(5) 0.084(4) 0.000(4) -0.002(4) 0.039(4)
C107 0.081(5) 0.117(6) 0.111(5) 0.004(4) -0.019(4) 0.049(5)

loop_
_atom_type_symbol
_atom_type_description
_atom_type_scat_dispersion_real
_atom_type_scat_dispersion_imag
_atom_type_scat_source
C C 0.0033 0.0016 'International Tables Vol C Tables 4.2.6.8 and 6.1.1.4'
H H 0.0000 0.0000 'International Tables Vol C Tables 4.2.6.8 and 6.1.1.4'
Co Co 0.3494 0.9721 'International Tables Vol C Tables 4.2.6.8 and 6.1.1.4'
N N 0.0061 0.0033 'International Tables Vol C Tables 4.2.6.8 and 6.1.1.4'
O O 0.0106 0.0060 'International Tables Vol C Tables 4.2.6.8 and 6.1.1.4'
S S 0.1246 0.1234 'International Tables Vol C Tables 4.2.6.8 and 6.1.1.4'
Cl Cl 0.1484 0.1585 'International Tables Vol C Tables 4.2.6.8 and 6.1.1.4'

loop_
_geom_angle_atom_site_label_1
_geom_angle_atom_site_label_2
_geom_angle_atom_site_label_3
_geom_angle
_geom_angle_site_symmetry_1
_geom_angle_site_symmetry_3
O1 Co1 O4 92.85(17) . .
O1 Co1 O9 88.46(18) . .
O4 Co1 O9 176.54(19) . .
O1 Co1 N12 169.7(2) . .
O4 Co1 N12 95.5(2) . .
O9 Co1 N12 83.6(2) . .
O1 Co1 S1 81.64(13) . .
O4 Co1 S1 83.73(13) . .
O9 Co1 S1 99.64(14) . .
N12 Co1 S1 93.18(18) . .
O1 Co1 Cl2 82.42(13) . .
O4 Co1 Cl2 80.79(13) . .
O9 Co1 Cl2 96.21(13) . .
N12 Co1 Cl2 104.93(19) . .
S1 Co1 Cl2 157.13(8) . .
O10 Co2 O2 176.5(2) . .
O10 Co2 O1 89.11(18) . .
O2 Co2 O1 91.24(17) . .
O10 Co2 O13 87.63(17) . .
O2 Co2 O13 91.82(17) . .
O1 Co2 O13 175.48(19) . .
O10 Co2 S2 100.02(19) . .
O2 Co2 S2 83.46(14) . .
O1 Co2 S2 83.39(13) . .
O13 Co2 S2 100.26(13) . .
O10 Co2 Cl2 88.21(19) . .
O2 Co2 Cl2 88.40(13) . .
O1 Co2 Cl2 82.23(14) . .
O13 Co2 Cl2 94.53(13) . .
S2 Co2 Cl2 163.30(7) . .
O3 Co3 O2 90.06(16) . .
O3 Co3 O14 171.26(17) . .
O2 Co3 O14 88.20(17) . .
O3 Co3 O20 91.68(16) . 3_565
O2 Co3 O20 174.81(17) . 3_565
O14 Co3 O20 89.35(18) . 3_565
O3 Co3 S3 82.40(12) . .
O2 Co3 S3 79.05(13) . .
O14 Co3 S3 105.64(14) . .
O20 Co3 S3 106.03(13) 3_565 .
O3 Co4 O4 99.91(17) . .
O3 Co4 O19 85.44(17) . 3_565
O4 Co4 O19 169.85(18) . 3_565
O3 Co4 O21 168.10(19) . .
O4 Co4 O21 91.4(2) . .
O19 Co4 O21 83.9(2) 3_565 .
O3 Co4 S4 81.01(12) . .
O4 Co4 S4 81.28(13) . .
O19 Co4 S4 108.22(14) 3_565 .
O21 Co4 S4 97.2(2) . .
O3 Co4 Cl2 85.86(12) . .
O4 Co4 Cl2 82.16(13) . .
O19 Co4 Cl2 89.67(14) 3_565 .
O21 Co4 Cl2 99.4(2) . .
S4 Co4 Cl2 156.73(8) . .
O8 Co5 O5 94.92(15) . .
O8 Co5 O18 88.30(16) . 14_456
O5 Co5 O18 174.68(16) . 14_456
O8 Co5 N8 169.2(2) . 15_556
O5 Co5 N8 94.97(18) . 15_556
O18 Co5 N8 82.18(19) 14_456 15_556
O8 Co5 S5 81.13(11) . .
O5 Co5 S5 83.53(11) . .
O18 Co5 S5 101.17(13) 14_456 .
N8 Co5 S5 95.65(19) 15_556 .
O8 Co5 Cl1 85.23(11) . .
O5 Co5 Cl1 81.39(11) . .
O18 Co5 Cl1 94.69(13) 14_456 .
N8 Co5 Cl1 100.6(2) 15_556 .
S5 Co5 Cl1 158.68(7) . .
O6 Co6 O5 95.63(15) . .
O6 Co6 N4 166.22(19) . .
O5 Co6 N4 93.65(18) . .
O6 Co6 O15 89.68(16) . .
O5 Co6 O15 166.51(17) . .
N4 Co6 O15 83.54(18) . .
O6 Co6 S6 81.12(12) . .
O5 Co6 S6 83.75(11) . .
N4 Co6 S6 89.80(16) . .
O15 Co6 S6 109.38(14) . .
O6 Co6 Cl1 84.10(12) . .
O5 Co6 Cl1 78.56(11) . .
N4 Co6 Cl1 107.77(16) . .
O15 Co6 Cl1 89.70(14) . .
S6 Co6 Cl1 155.66(7) . .
O7 Co7 O6 91.19(15) . .
O7 Co7 O16 176.95(17) . .
O6 Co7 O16 90.84(16) . .
O7 Co7 O12 90.09(16) . 14_456
O6 Co7 O12 174.35(17) . 14_456
O16 Co7 O12 87.67(17) . 14_456
O7 Co7 S7 80.65(11) . .
O6 Co7 S7 82.54(12) . .
O16 Co7 S7 101.87(13) . .
O12 Co7 S7 103.10(13) 14_456 .
O7 Co7 Cl1 86.80(11) . .
O6 Co7 Cl1 83.41(12) . .
O16 Co7 Cl1 91.17(13) . .
O12 Co7 Cl1 91.17(13) 14_456 .
S7 Co7 Cl1 160.91(6) . .
O8 Co8 O7 90.31(15) . .
O8 Co8 O17 89.94(16) . 14_456
O7 Co8 O17 176.82(18) . 14_456
O8 Co8 O11 174.07(17) . 14_456
O7 Co8 O11 92.19(16) . 14_456
O17 Co8 O11 87.27(17) 14_456 14_456
O8 Co8 S8 81.65(12) . .
O7 Co8 S8 80.35(11) . .
O17 Co8 S8 102.82(15) 14_456 .
O11 Co8 S8 104.06(13) 14_456 .
O8 Co8 Cl1 82.03(12) . .
O7 Co8 Cl1 86.48(11) . .
O17 Co8 Cl1 90.42(15) 14_456 .
O11 Co8 Cl1 92.76(13) 14_456 .
S8 Co8 Cl1 158.92(7) . .
C24 S1 C2 105.7(4) . .
C24 S1 Co1 93.3(3) . .
C2 S1 Co1 93.9(2) . .
C6 S2 C8 105.6(3) . .
C6 S2 Co2 93.3(3) . .
C8 S2 Co2 92.6(3) . .
C12 S3 C14 100.7(4) . .
C12 S3 Co3 95.0(3) . .
C14 S3 Co3 93.5(3) . .
C20 S4 C18 98.5(4) . .
C20 S4 Co4 94.3(2) . .
C18 S4 Co4 94.8(3) . .
C48 S5 C26 102.8(3) . .
C48 S5 Co5 94.7(2) . .
C26 S5 Co5 93.5(2) . .
C32 S6 C30 103.5(3) . .
C32 S6 Co6 94.3(2) . .
C30 S6 Co6 93.4(2) . .
C38 S7 C36 105.2(3) . .
C38 S7 Co7 93.1(2) . .
C36 S7 Co7 94.4(2) . .
C42 S8 C44 104.4(3) . .
C42 S8 Co8 94.6(2) . .
C44 S8 Co8 92.0(2) . .
Co5 Cl1 Co6 80.41(6) . .
Co5 Cl1 Co8 74.96(6) . .
Co6 Cl1 Co8 118.96(7) . .
Co5 Cl1 Co7 119.18(7) . .
Co6 Cl1 Co7 73.75(5) . .
Co8 Cl1 Co7 71.64(5) . .
Co4 Cl2 Co2 117.39(8) . .
Co4 Cl2 Co1 80.09(7) . .
Co2 Cl2 Co1 75.32(6) . .
C1 O1 Co1 123.1(4) . .
C1 O1 Co2 119.1(4) . .
Co1 O1 Co2 110.1(2) . .
C7 O2 Co2 121.3(4) . .
C7 O2 Co3 126.0(4) . .
Co2 O2 Co3 108.0(2) . .
C13 O3 Co3 124.0(4) . .
C13 O3 Co4 124.1(4) . .
Co3 O3 Co4 111.37(18) . .
C19 O4 Co1 121.7(4) . .
C19 O4 Co4 122.4(4) . .
Co1 O4 Co4 115.5(2) . .
C25 O5 Co5 122.1(4) . .
C25 O5 Co6 120.3(4) . .
Co5 O5 Co6 117.48(17) . .
C31 O6 Co6 122.8(4) . .
C31 O6 Co7 123.8(4) . .
Co6 O6 Co7 110.27(18) . .
C37 O7 Co7 126.8(4) . .
C37 O7 Co8 122.0(4) . .
Co7 O7 Co8 106.20(16) . .
C43 O8 Co5 124.2(4) . .
C43 O8 Co8 122.9(4) . .
Co5 O8 Co8 109.10(17) . .
C87 O9 Co1 125.3(4) . .
C87 O10 Co2 138.0(4) . .
C88 O11 Co8 126.2(4) . 15_556
C88 O12 Co7 130.8(4) . 15_556
C96 O13 Co2 126.2(4) . .
C96 O14 Co3 133.9(4) . .
C97 O15 Co6 129.6(4) . .
C97 O16 Co7 131.3(4) . .
C105 O17 Co8 132.2(4) . 15_556
C105 O18 Co5 127.5(4) . 15_556
C106 O19 Co4 136.2(5) . 2_665
C106 O20 Co3 127.0(4) . 2_665
C89 N1 N2 109.3(5) . .
C89 N1 C85 129.6(6) . .
N2 N1 C85 120.6(5) . .
N3 N2 N1 106.9(6) . .
N2 N3 N4 108.8(6) . .
C89 N4 N3 106.0(5) . .
C89 N4 Co6 136.8(5) . .
N3 N4 Co6 117.2(4) . .
N6 N5 C98 108.4(6) . .
N6 N5 C94 121.9(6) . .
C98 N5 C94 129.6(6) . .
N7 N6 N5 108.3(7) . .
N6 N7 N8 107.8(7) . .
C98 N8 N7 106.9(6) . .
C98 N8 Co5 125.4(5) . 14_456
N7 N8 Co5 127.6(5) . 14_456
C107 N9 N10 107.7(6) . .
C107 N9 C101 129.8(6) . .
N10 N9 C101 122.5(7) . .
N11 N10 N9 106.5(7) . .
C107 N12 N11 106.0(7) . .
C107 N12 Co1 123.7(6) . .
N11 N12 Co1 130.2(5) . .
N10 N11 N12 109.4(7) . .
O1 C1 C6 123.3(6) . .
O1 C1 C2 119.3(7) . .
C6 C1 C2 117.2(7) . .
C3 C2 C1 121.4(8) . .
C3 C2 S1 119.9(6) . .
C1 C2 S1 118.3(6) . .
C2 C3 C4 122.0(8) . .
C2 C3 H3A 119.0 . .
C4 C3 H3A 119.0 . .
C3 C4 C5 117.6(7) . .
C3 C4 C49 124.1(9) . .
C5 C4 C49 118.1(9) . .
C6 C5 C4 119.1(8) . .
C6 C5 H5A 120.4 . .
C4 C5 H5A 120.4 . .
C1 C6 C5 122.5(7) . .
C1 C6 S2 119.8(6) . .
C5 C6 S2 117.7(7) . .
O2 C7 C8 122.9(6) . .
O2 C7 C12 121.2(7) . .
C8 C7 C12 115.8(7) . .
C7 C8 C9 121.6(9) . .
C7 C8 S2 118.6(6) . .
C9 C8 S2 119.7(8) . .
C10 C9 C8 123.5(11) . .
C10 C9 H9A 118.2 . .
C8 C9 H9A 118.2 . .
C9 C10 C11 114.1(10) . .
C9 C10 C50 113.1(12) . .
C11 C10 C50 132.6(13) . .
C12 C11 C10 124.6(10) . .
C12 C11 H11A 117.7 . .
C10 C11 H11A 117.7 . .
C11 C12 C7 120.3(8) . .
C11 C12 S3 123.3(8) . .
C7 C12 S3 116.3(6) . .
O3 C13 C18 121.0(7) . .
O3 C13 C14 121.3(7) . .
C18 C13 C14 117.7(7) . .
C13 C14 C15 123.5(8) . .
C13 C14 S3 118.6(6) . .
C15 C14 S3 117.8(8) . .
C14 C15 C16 115.3(10) . .
C14 C15 H15A 122.4 . .
C16 C15 H15A 122.4 . .
C17 C16 C15 122.9(9) . .
C17 C16 C51 117.9(11) . .
C15 C16 C51 118.9(12) . .
C16 C17 C18 118.5(10) . .
C16 C17 H17A 120.7 . .
C18 C17 H17A 120.7 . .
C13 C18 C17 121.2(9) . .
C13 C18 S4 118.8(6) . .
C17 C18 S4 119.8(8) . .
O4 C19 C20 121.3(7) . .
O4 C19 C24 120.5(6) . .
C20 C19 C24 118.2(7) . .
C21 C20 C19 120.4(8) . .
C21 C20 S4 118.8(7) . .
C19 C20 S4 120.7(6) . .
C20 C21 C22 121.6(8) . .
C20 C21 H21A 119.2 . .
C22 C21 H21A 119.2 . .
C23 C22 C21 116.9(8) . .
C23 C22 C52 122.9(13) . .
C21 C22 C52 119.3(11) . .
C22 C23 C24 121.8(9) . .
C22 C23 H23A 119.1 . .
C24 C23 H23A 119.1 . .
C23 C24 C19 120.6(7) . .
C23 C24 S1 118.5(6) . .
C19 C24 S1 120.8(5) . .
O5 C25 C26 122.0(6) . .
O5 C25 C30 123.1(6) . .
C26 C25 C30 115.0(6) . .
C27 C26 C25 121.2(7) . .
C27 C26 S5 119.9(6) . .
C25 C26 S5 118.8(5) . .
C28 C27 C26 122.7(7) . .
C28 C27 H27 118.7 . .
C26 C27 H27 118.7 . .
C27 C28 C29 117.5(6) . .
C27 C28 C53 119.1(8) . .
C29 C28 C53 123.0(8) . .
C28 C29 C30 121.9(7) . .
C28 C29 H29A 119.1 . .
C30 C29 H29A 119.1 . .
C29 C30 C25 121.5(6) . .
C29 C30 S6 118.9(6) . .
C25 C30 S6 119.4(5) . .
O6 C31 C32 120.7(6) . .
O6 C31 C36 120.5(5) . .
C32 C31 C36 118.7(6) . .
C31 C32 C33 119.4(7) . .
C31 C32 S6 119.4(5) . .
C33 C32 S6 120.4(6) . .
C34 C33 C32 121.4(8) . .
C34 C33 H33A 119.3 . .
C32 C33 H33A 119.3 . .
C35 C34 C33 117.7(7) . .
C35 C34 C54 119.6(8) . .
C33 C34 C54 122.4(9) . .
C36 C35 C34 122.7(7) . .
C36 C35 H35A 118.7 . .
C34 C35 H35A 118.7 . .
C35 C36 C31 119.5(6) . .
C35 C36 S7 122.0(5) . .
C31 C36 S7 118.3(4) . .
O7 C37 C42 125.4(6) . .
O7 C37 C38 117.7(6) . .
C42 C37 C38 116.8(6) . .
C39 C38 C37 121.6(7) . .
C39 C38 S7 118.3(6) . .
C37 C38 S7 120.0(5) . .
C38 C39 C40 117.3(8) . .
C38 C39 H39A 121.4 . .
C40 C39 H39A 121.4 . .
C41 C40 C39 119.9(8) . .
C41 C40 C55 125.4(12) . .
C39 C40 C55 114.5(12) . .
C41 C40 C55' 107.3(14) . .
C39 C40 C55' 127.4(12) . .
C42 C41 C40 122.6(8) . .
C42 C41 H41A 118.7 . .
C40 C41 H41A 118.7 . .
C41 C42 C37 121.5(7) . .
C41 C42 S8 122.0(6) . .
C37 C42 S8 115.6(5) . .
O8 C43 C44 121.9(5) . .
O8 C43 C48 121.0(6) . .
C44 C43 C48 117.0(5) . .
C45 C44 C43 121.7(6) . .
C45 C44 S8 117.5(5) . .
C43 C44 S8 120.7(4) . .
C44 C45 C46 121.8(8) . .
C44 C45 H45A 119.1 . .
C46 C45 H45A 119.1 . .
C47 C46 C45 116.9(7) . .
C47 C46 C56 117.2(8) . .
C45 C46 C56 125.8(8) . .
C46 C47 C48 121.5(7) . .
C46 C47 H47A 119.2 . .
C48 C47 H47A 119.2 . .
C47 C48 C43 121.0(6) . .
C47 C48 S5 121.4(5) . .
C43 C48 S5 117.6(5) . .
C57 C49 C59 112.1(11) . .
C57 C49 C58 106.6(11) . .
C59 C49 C58 119.2(11) . .
C57 C49 C4 108.5(10) . .
C59 C49 C4 102.2(9) . .
C58 C49 C4 107.8(10) . .
C60 C50 C62 125.1(15) . .
C60 C50 C10 116.2(13) . .
C62 C50 C10 107.6(13) . .
C60 C50 C61 98.7(13) . .
C62 C50 C61 93.7(12) . .
C10 C50 C61 112.3(12) . .
C65 C51 C64 123.3(12) . .
C65 C51 C16 101.5(10) . .
C64 C51 C16 108.8(12) . .
C65 C51 C63 108.1(11) . .
C64 C51 C63 107.3(12) . .
C16 C51 C63 106.6(11) . .
C67 C52 C66 113.7(15) . .
C67 C52 C22 97.4(14) . .
C66 C52 C22 111.9(14) . .
C67 C52 C68 130.2(16) . .
C66 C52 C68 96.6(13) . .
C22 C52 C68 106.9(13) . .
C71 C53 C70 112.7(10) . .
C69' C53 C28 116.0(17) . .
C71 C53 C28 109.2(9) . .
C70 C53 C28 110.9(9) . .
C69' C53 C70' 109(2) . .
C28 C53 C70' 102.3(14) . .
C71 C53 C69 111.1(10) . .
C70 C53 C69 106.6(9) . .
C28 C53 C69 106.1(9) . .
C69' C53 C71' 115(2) . .
C28 C53 C71' 115.6(13) . .
C70' C53 C71' 96.5(17) . .
C53 C69 H69A 109.5 . .
C53 C69 H69B 109.5 . .
H69A C69 H69B 109.5 . .
C53 C69 H69C 109.5 . .
H69A C69 H69C 109.5 . .
H69B C69 H69C 109.5 . .
C53 C70 H70A 109.5 . .
C53 C70 H70B 109.5 . .
H70A C70 H70B 109.5 . .
C53 C70 H70C 109.5 . .
H70A C70 H70C 109.5 . .
H70B C70 H70C 109.5 . .
C53 C71 H71A 109.5 . .
C53 C71 H71B 109.5 . .
H71A C71 H71B 109.5 . .
C53 C71 H71C 109.5 . .
H71A C71 H71C 109.5 . .
H71B C71 H71C 109.5 . .
C53 C69' H69D 109.5 . .
C53 C69' H69E 109.5 . .
H69D C69' H69E 109.5 . .
C53 C69' H69F 109.5 . .
H69D C69' H69F 109.5 . .
H69E C69' H69F 109.5 . .
C53 C70' H70D 109.5 . .
C53 C70' H70E 109.5 . .
H70D C70' H70E 109.5 . .
C53 C70' H70F 109.5 . .
H70D C70' H70F 109.5 . .
H70E C70' H70F 109.5 . .
C53 C71' H71D 109.5 . .
C53 C71' H71E 109.5 . .
H71D C71' H71E 109.5 . .
C53 C71' H71F 109.5 . .
H71D C71' H71F 109.5 . .
H71E C71' H71F 109.5 . .
C73 C54 C72 118.0(16) . .
C74' C54 C72' 110.8(17) . .
C74' C54 C73' 103.3(16) . .
C72' C54 C73' 118.4(15) . .
C74' C54 C34 114.8(15) . .
C73 C54 C34 108.0(13) . .
C72 C54 C34 109.9(13) . .
C72' C54 C34 109.2(12) . .
C73' C54 C34 100.2(12) . .
C73 C54 C74 108.1(15) . .
C72 C54 C74 112.2(14) . .
C34 C54 C74 98.9(11) . .
C54 C72 H72A 109.5 . .
C54 C72 H72B 109.5 . .
H72A C72 H72B 109.5 . .
C54 C72 H72C 109.5 . .
H72A C72 H72C 109.5 . .
H72B C72 H72C 109.5 . .
C54 C73 H73A 109.5 . .
C54 C73 H73B 109.5 . .
H73A C73 H73B 109.5 . .
C54 C73 H73C 109.5 . .
H73A C73 H73C 109.5 . .
H73B C73 H73C 109.5 . .
C54 C74 H74D 109.5 . .
C54 C74 H74E 109.5 . .
H74D C74 H74E 109.5 . .
C54 C74 H74F 109.5 . .
H74D C74 H74F 109.5 . .
H74E C74 H74F 109.5 . .
C54 C72' H72D 109.5 . .
C54 C72' H72E 109.5 . .
H72D C72' H72E 109.5 . .
C54 C72' H72F 109.5 . .
H72D C72' H72F 109.5 . .
H72E C72' H72F 109.5 . .
C54 C73' H73D 109.5 . .
C54 C73' H73E 109.5 . .
H73D C73' H73E 109.5 . .
C54 C73' H73F 109.5 . .
H73D C73' H73F 109.5 . .
H73E C73' H73F 109.5 . .
C54 C74' H74A 109.5 . .
C54 C74' H74B 109.5 . .
H74A C74' H74B 109.5 . .
C54 C74' H74C 109.5 . .
H74A C74' H74C 109.5 . .
H74B C74' H74C 109.5 . .
C78 C56 C79 118.0(11) . .
C78 C56 C46 115.0(10) . .
C79 C56 C46 111.4(10) . .
C78 C56 C80 104.0(11) . .
C79 C56 C80 101.3(11) . .
C46 C56 C80 104.9(10) . .
C77 C55 C75 102(2) . .
C77 C55 C76 124(3) . .
C75 C55 C76 118(2) . .
C77 C55 C40 113(2) . .
C75 C55 C40 102.4(19) . .
C76 C55 C40 96.3(18) . .
C55 C75 H75A 109.5 . .
C55 C75 H75B 109.5 . .
H75A C75 H75B 109.5 . .
C55 C75 H75C 109.5 . .
H75A C75 H75C 109.5 . .
H75B C75 H75C 109.5 . .
C55 C76 H76A 109.5 . .
C55 C76 H76B 109.5 . .
H76A C76 H76B 109.5 . .
C55 C76 H76C 109.5 . .
H76A C76 H76C 109.5 . .
H76B C76 H76C 109.5 . .
C55 C77 H77A 109.5 . .
C55 C77 H77B 109.5 . .
H77A C77 H77B 109.5 . .
C55 C77 H77C 109.5 . .
H77A C77 H77C 109.5 . .
H77B C77 H77C 109.5 . .
C77' C55' C76' 135(3) . .
C77' C55' C75' 106(2) . .
C76' C55' C75' 90(2) . .
C77' C55' C40 122(2) . .
C76' C55' C40 102(2) . .
C75' C55' C40 76.0(16) . .
C55' C75' H75D 109.5 . .
C55' C75' H75E 109.5 . .
H75D C75' H75E 109.5 . .
C55' C75' H75F 109.5 . .
H75D C75' H75F 109.5 . .
H75E C75' H75F 109.5 . .
C55' C76' H76D 109.5 . .
C55' C76' H76E 109.5 . .
H76D C76' H76E 109.5 . .
C55' C76' H76F 109.5 . .
H76D C76' H76F 109.5 . .
H76E C76' H76F 109.5 . .
C55' C77' H77D 109.5 . .
C55' C77' H77E 109.5 . .
H77D C77' H77E 109.5 . .
C55' C77' H77F 109.5 . .
H77D C77' H77F 109.5 . .
H77E C77' H77F 109.5 . .
C49 C57 H57A 109.5 . .
C49 C57 H57B 109.5 . .
H57A C57 H57B 109.5 . .
C49 C57 H57C 109.5 . .
H57A C57 H57C 109.5 . .
H57B C57 H57C 109.5 . .
C49 C58 H58A 109.5 . .
C49 C58 H58B 109.5 . .
H58A C58 H58B 109.5 . .
C49 C58 H58C 109.5 . .
H58A C58 H58C 109.5 . .
H58B C58 H58C 109.5 . .
C49 C59 H59A 109.5 . .
C49 C59 H59B 109.5 . .
H59A C59 H59B 109.5 . .
C49 C59 H59C 109.5 . .
H59A C59 H59C 109.5 . .
H59B C59 H59C 109.5 . .
C50 C60 H60A 109.5 . .
C50 C60 H60B 109.5 . .
H60A C60 H60B 109.5 . .
C50 C60 H60C 109.5 . .
H60A C60 H60C 109.5 . .
H60B C60 H60C 109.5 . .
C50 C61 H61A 109.5 . .
C50 C61 H61B 109.5 . .
H61A C61 H61B 109.5 . .
C50 C61 H61C 109.5 . .
H61A C61 H61C 109.5 . .
H61B C61 H61C 109.5 . .
C50 C62 H62A 109.5 . .
C50 C62 H62B 109.5 . .
H62A C62 H62B 109.5 . .
C50 C62 H62C 109.5 . .
H62A C62 H62C 109.5 . .
H62B C62 H62C 109.5 . .
C51 C63 H63A 109.5 . .
C51 C63 H63B 109.5 . .
H63A C63 H63B 109.5 . .
C51 C63 H63C 109.5 . .
H63A C63 H63C 109.5 . .
H63B C63 H63C 109.5 . .
C51 C64 H64A 109.5 . .
C51 C64 H64B 109.5 . .
H64A C64 H64B 109.5 . .
C51 C64 H64C 109.5 . .
H64A C64 H64C 109.5 . .
H64B C64 H64C 109.5 . .
C51 C65 H65A 109.5 . .
C51 C65 H65B 109.5 . .
H65A C65 H65B 109.5 . .
C51 C65 H65C 109.5 . .
H65A C65 H65C 109.5 . .
H65B C65 H65C 109.5 . .
C52 C66 H66A 109.5 . .
C52 C66 H66B 109.5 . .
H66A C66 H66B 109.5 . .
C52 C66 H66C 109.5 . .
H66A C66 H66C 109.5 . .
H66B C66 H66C 109.5 . .
C52 C67 H67A 109.5 . .
C52 C67 H67B 109.5 . .
H67A C67 H67B 109.5 . .
C52 C67 H67C 109.5 . .
H67A C67 H67C 109.5 . .
H67B C67 H67C 109.5 . .
C52 C68 H68A 109.5 . .
C52 C68 H68B 109.5 . .
H68A C68 H68B 109.5 . .
C52 C68 H68C 109.5 . .
H68A C68 H68C 109.5 . .
H68B C68 H68C 109.5 . .
C56 C78 H78A 109.5 . .
C56 C78 H78B 109.5 . .
H78A C78 H78B 109.5 . .
C56 C78 H78C 109.5 . .
H78A C78 H78C 109.5 . .
H78B C78 H78C 109.5 . .
C56 C79 H79A 109.5 . .
C56 C79 H79B 109.5 . .
H79A C79 H79B 109.5 . .
C56 C79 H79C 109.5 . .
H79A C79 H79C 109.5 . .
H79B C79 H79C 109.5 . .
C56 C80 H80A 109.5 . .
C56 C80 H80B 109.5 . .
H80A C80 H80B 109.5 . .
C56 C80 H80C 109.5 . .
H80A C80 H80C 109.5 . .
H80B C80 H80C 109.5 . .
C86 C81 C82 119.9(6) . .
C86 C81 C87 117.4(6) . .
C82 C81 C87 122.7(6) . .
C81 C82 C83 118.5(6) . .
C81 C82 H82A 120.8 . .
C83 C82 H82A 120.8 . .
C84 C83 C82 121.1(5) . .
C84 C83 C88 119.3(6) . .
C82 C83 C88 119.5(6) . .
C83 C84 C85 118.6(6) . .
C83 C84 H84A 120.7 . .
C85 C84 H84A 120.7 . .
C86 C85 C84 121.5(6) . .
C86 C85 N1 117.6(6) . .
C84 C85 N1 120.7(5) . .
C85 C86 C81 120.0(6) . .
C85 C86 H86A 120.0 . .
C81 C86 H86A 120.0 . .
O10 C87 O9 125.8(6) . .
O10 C87 C81 114.4(6) . .
O9 C87 C81 119.6(6) . .
O12 C88 O11 128.3(5) . .
O12 C88 C83 115.2(6) . .
O11 C88 C83 116.5(6) . .
N4 C89 N1 109.0(6) . .
N4 C89 H89A 125.5 . .
N1 C89 H89A 125.5 . .
C95 C90 C91 119.4(5) . .
C95 C90 C96 117.4(6) . .
C91 C90 C96 123.1(6) . .
C92 C91 C90 120.6(6) . .
C92 C91 H91A 119.7 . .
C90 C91 H91A 119.7 . .
C91 C92 C93 119.5(6) . .
C91 C92 C97 123.1(6) . .
C93 C92 C97 117.4(6) . .
C92 C93 C94 119.7(6) . .
C92 C93 H93A 120.1 . .
C94 C93 H93A 120.1 . .
C95 C94 N5 118.5(6) . .
C95 C94 C93 120.0(6) . .
N5 C94 C93 121.1(6) . .
C94 C95 C90 120.2(6) . .
C94 C95 H95A 119.9 . .
C90 C95 H95A 119.9 . .
O14 C96 O13 126.1(6) . .
O14 C96 C90 116.7(6) . .
O13 C96 C90 117.1(6) . .
O15 C97 O16 126.2(6) . .
O15 C97 C92 118.8(6) . .
O16 C97 C92 114.9(6) . .
N8 C98 N5 108.3(6) . .
N8 C98 H98A 125.8 . .
N5 C98 H98A 125.8 . .
C100 C99 C104 117.8(6) . .
C100 C99 C105 118.4(6) . .
C104 C99 C105 123.8(6) . .
C99 C100 C101 124.5(7) . .
C99 C100 H10B 117.8 . .
C101 C100 H10B 117.8 . .
C100 C101 N9 122.1(6) . .
C100 C101 C102 117.0(6) . .
N9 C101 C102 120.8(6) . .
C103 C102 C101 118.9(6) . .
C103 C102 H10C 120.5 . .
C101 C102 H10C 120.5 . .
C104 C103 C102 119.5(6) . .
C104 C103 C106 124.4(6) . .
C102 C103 C106 116.1(6) . .
C103 C104 C99 122.1(6) . .
C103 C104 H10D 119.0 . .
C99 C104 H10D 119.0 . .
O17 C105 O18 127.4(6) . .
O17 C105 C99 114.9(6) . .
O18 C105 C99 117.6(6) . .
O19 C106 O20 126.2(6) . .
O19 C106 C103 119.3(6) . .
O20 C106 C103 114.4(6) . .
N9 C107 N12 110.3(7) . .
N9 C107 H10A 124.9 . .
N12 C107 H10A 124.9 . .

loop_
_geom_bond_atom_site_label_1
_geom_bond_atom_site_label_2
_geom_bond_distance
_geom_bond_site_symmetry_2
Co1 O1 1.980(4) .
Co1 O4 2.000(4) .
Co1 O9 2.085(4) .
Co1 N12 2.112(7) .
Co1 S1 2.483(2) .
Co1 Cl2 2.684(2) .
Co2 O10 1.946(5) .
Co2 O2 1.954(4) .
Co2 O1 2.011(4) .
Co2 O13 2.028(4) .
Co2 S2 2.474(2) .
Co2 Cl2 2.670(3) .
Co3 O3 1.965(4) .
Co3 O2 1.980(4) .
Co3 O14 1.998(4) .
Co3 O20 2.014(4) 3_565
Co3 S3 2.541(2) .
Co4 O3 1.991(4) .
Co4 O4 2.028(4) .
Co4 O19 2.044(4) 3_565
Co4 O21 2.084(6) .
Co4 S4 2.523(2) .
Co4 Cl2 2.610(2) .
Co5 O8 1.982(4) .
Co5 O5 1.984(4) .
Co5 O18 2.074(4) 14_456
Co5 N8 2.103(5) 15_556
Co5 S5 2.4830(18) .
Co5 Cl1 2.607(2) .
Co6 O6 1.978(4) .
Co6 O5 2.020(3) .
Co6 N4 2.066(5) .
Co6 O15 2.094(4) .
Co6 S6 2.4964(19) .
Co6 Cl1 2.695(2) .
Co7 O7 1.980(4) .
Co7 O6 1.981(4) .
Co7 O16 1.988(4) .
Co7 O12 2.015(4) 14_456
Co7 S7 2.5096(18) .
Co7 Cl1 2.719(2) .
Co8 O8 1.996(4) .
Co8 O7 1.998(4) .
Co8 O17 2.010(4) 14_456
Co8 O11 2.017(4) 14_456
Co8 S8 2.5320(19) .
Co8 Cl1 2.718(2) .
S1 C24 1.755(7) .
S1 C2 1.793(8) .
S2 C6 1.769(8) .
S2 C8 1.776(8) .
S3 C12 1.779(8) .
S3 C14 1.793(9) .
S4 C20 1.734(8) .
S4 C18 1.773(9) .
S5 C48 1.774(7) .
S5 C26 1.783(7) .
S6 C32 1.758(7) .
S6 C30 1.772(7) .
S7 C38 1.776(7) .
S7 C36 1.790(6) .
S8 C42 1.781(8) .
S8 C44 1.782(6) .
O1 C1 1.320(8) .
O2 C7 1.289(7) .
O3 C13 1.338(7) .
O4 C19 1.311(8) .
O5 C25 1.302(7) .
O6 C31 1.331(7) .
O7 C37 1.273(6) .
O8 C43 1.286(6) .
O9 C87 1.268(7) .
O10 C87 1.240(7) .
O11 C88 1.270(7) .
O11 Co8 2.016(4) 15_556
O12 C88 1.236(7) .
O12 Co7 2.015(4) 15_556
O13 C96 1.257(7) .
O14 C96 1.252(7) .
O15 C97 1.248(7) .
O16 C97 1.283(7) .
O17 C105 1.245(7) .
O17 Co8 2.010(4) 15_556
O18 C105 1.272(8) .
O18 Co5 2.074(4) 15_556
O19 C106 1.234(8) .
O19 Co4 2.044(4) 2_665
O20 C106 1.270(7) .
O20 Co3 2.014(4) 2_665
N1 C89 1.313(7) .
N1 N2 1.367(7) .
N1 C85 1.438(8) .
N2 N3 1.276(7) .
N3 N4 1.416(7) .
N4 C89 1.301(7) .
N5 N6 1.310(8) .
N5 C98 1.333(8) .
N5 C94 1.387(8) .
N6 N7 1.306(9) .
N7 N8 1.363(9) .
N8 C98 1.303(8) .
N8 Co5 2.104(5) 14_456
N9 C107 1.295(8) .
N9 N10 1.335(8) .
N9 C101 1.420(8) .
N10 N11 1.320(8) .
N12 C107 1.312(8) .
N12 N11 1.324(8) .
C1 C6 1.367(10) .
C1 C2 1.412(9) .
C2 C3 1.350(10) .
C3 C4 1.390(11) .
C3 H3A 0.9500 .
C4 C5 1.419(11) .
C4 C49 1.620(14) .
C5 C6 1.398(10) .
C5 H5A 0.9500 .
C7 C8 1.384(10) .
C7 C12 1.411(9) .
C8 C9 1.398(11) .
C9 C10 1.357(15) .
C9 H9A 0.9500 .
C10 C11 1.399(14) .
C10 C50 1.569(17) .
C11 C12 1.366(11) .
C11 H11A 0.9500 .
C13 C18 1.385(10) .
C13 C14 1.413(10) .
C14 C15 1.418(12) .
C15 C16 1.432(15) .
C15 H15A 0.9500 .
C16 C17 1.384(15) .
C16 C51 1.660(16) .
C17 C18 1.430(12) .
C17 H17A 0.9500 .
C19 C20 1.398(9) .
C19 C24 1.426(10) .
C20 C21 1.360(11) .
C21 C22 1.459(15) .
C21 H21A 0.9500 .
C22 C23 1.373(14) .
C22 C52 1.600(18) .
C23 C24 1.381(10) .
C23 H23A 0.9500 .
C25 C26 1.413(9) .
C25 C30 1.421(9) .
C26 C27 1.391(9) .
C27 C28 1.365(10) .
C27 H27 0.9500 .
C28 C29 1.370(10) .
C28 C53 1.544(11) .
C29 C30 1.393(9) .
C29 H29A 0.9500 .
C31 C32 1.364(8) .
C31 C36 1.433(8) .
C32 C33 1.404(9) .
C33 C34 1.382(11) .
C33 H33A 0.9500 .
C34 C35 1.369(11) .
C34 C54 1.611(14) .
C35 C36 1.347(9) .
C35 H35A 0.9500 .
C37 C42 1.385(9) .
C37 C38 1.423(9) .
C38 C39 1.405(10) .
C39 C40 1.407(13) .
C39 H39A 0.9500 .
C40 C41 1.361(13) .
C40 C55 1.73(3) .
C40 C55' 1.74(3) .
C41 C42 1.336(9) .
C41 H41A 0.9500 .
C43 C44 1.364(8) .
C43 C48 1.403(8) .
C44 C45 1.352(9) .
C45 C46 1.425(10) .
C45 H45A 0.9500 .
C46 C47 1.339(10) .
C46 C56 1.568(13) .
C47 C48 1.396(9) .
C47 H47A 0.9500 .
C49 C57 1.472(15) .
C49 C59 1.499(14) .
C49 C58 1.605(9) .
C50 C60 1.373(16) .
C50 C62 1.543(9) .
C50 C61 1.71(2) .
C51 C65 1.512(14) .
C51 C64 1.586(17) .
C51 C63 1.704(18) .
C52 C67 1.401(18) .
C52 C66 1.599(19) .
C52 C68 1.613(9) .
C53 C69' 1.25(3) .
C53 C71 1.403(14) .
C53 C70 1.454(15) .
C53 C70' 1.59(3) .
C53 C69 1.602(16) .
C53 C71' 1.62(3) .
C69 H69A 0.9800 .
C69 H69B 0.9800 .
C69 H69C 0.9800 .
C70 H70A 0.9800 .
C70 H70B 0.9800 .
C70 H70C 0.9800 .
C71 H71A 0.9800 .
C71 H71B 0.9800 .
C71 H71C 0.9800 .
C69' H69D 0.9800 .
C69' H69E 0.9800 .
C69' H69F 0.9800 .
C70' H70D 0.9800 .
C70' H70E 0.9800 .
C70' H70F 0.9800 .
C71' H71D 0.9800 .
C71' H71E 0.9800 .
C71' H71F 0.9800 .
C54 C74' 1.27(2) .
C54 C73 1.40(2) .
C54 C72 1.50(2) .
C54 C72' 1.53(2) .
C54 C73' 1.599(9) .
C54 C74 1.62(2) .
C72 H72A 0.9800 .
C72 H72B 0.9800 .
C72 H72C 0.9800 .
C73 H73A 0.9800 .
C73 H73B 0.9800 .
C73 H73C 0.9800 .
C74 H74D 0.9800 .
C74 H74E 0.9800 .
C74 H74F 0.9800 .
C72' H72D 0.9800 .
C72' H72E 0.9800 .
C72' H72F 0.9800 .
C73' H73D 0.9800 .
C73' H73E 0.9800 .
C73' H73F 0.9800 .
C74' H74A 0.9800 .
C74' H74B 0.9800 .
C74' H74C 0.9800 .
C56 C78 1.432(13) .
C56 C79 1.500(14) .
C56 C80 1.614(9) .
C55 C77 1.21(3) .
C55 C75 1.610(10) .
C55 C76 1.611(10) .
C75 H75A 0.9800 .
C75 H75B 0.9800 .
C75 H75C 0.9800 .
C76 H76A 0.9800 .
C76 H76B 0.9800 .
C76 H76C 0.9800 .
C77 H77A 0.9800 .
C77 H77B 0.9800 .
C77 H77C 0.9800 .
C55' C77' 1.43(3) .
C55' C76' 1.58(3) .
C55' C75' 1.66(4) .
C75' H75D 0.9800 .
C75' H75E 0.9800 .
C75' H75F 0.9800 .
C76' H76D 0.9800 .
C76' H76E 0.9800 .
C76' H76F 0.9800 .
C77' H77D 0.9800 .
C77' H77E 0.9800 .
C77' H77F 0.9800 .
C57 H57A 0.9800 .
C57 H57B 0.9800 .
C57 H57C 0.9800 .
C58 H58A 0.9800 .
C58 H58B 0.9800 .
C58 H58C 0.9800 .
C59 H59A 0.9800 .
C59 H59B 0.9800 .
C59 H59C 0.9800 .
C60 H60A 0.9800 .
C60 H60B 0.9800 .
C60 H60C 0.9800 .
C61 H61A 0.9800 .
C61 H61B 0.9800 .
C61 H61C 0.9800 .
C62 H62A 0.9800 .
C62 H62B 0.9800 .
C62 H62C 0.9800 .
C63 H63A 0.9800 .
C63 H63B 0.9800 .
C63 H63C 0.9800 .
C64 H64A 0.9800 .
C64 H64B 0.9800 .
C64 H64C 0.9800 .
C65 H65A 0.9800 .
C65 H65B 0.9800 .
C65 H65C 0.9800 .
C66 H66A 0.9800 .
C66 H66B 0.9800 .
C66 H66C 0.9800 .
C67 H67A 0.9800 .
C67 H67B 0.9800 .
C67 H67C 0.9800 .
C68 H68A 0.9800 .
C68 H68B 0.9800 .
C68 H68C 0.9800 .
C78 H78A 0.9800 .
C78 H78B 0.9800 .
C78 H78C 0.9800 .
C79 H79A 0.9800 .
C79 H79B 0.9800 .
C79 H79C 0.9800 .
C80 H80A 0.9800 .
C80 H80B 0.9800 .
C80 H80C 0.9800 .
C81 C86 1.360(8) .
C81 C82 1.398(8) .
C81 C87 1.469(9) .
C82 C83 1.401(8) .
C82 H82A 0.9500 .
C83 C84 1.343(8) .
C83 C88 1.516(8) .
C84 C85 1.396(8) .
C84 H84A 0.9500 .
C85 C86 1.354(8) .
C86 H86A 0.9500 .
C89 H89A 0.9500 .
C90 C95 1.383(8) .
C90 C91 1.388(8) .
C90 C96 1.488(8) .
C91 C92 1.364(8) .
C91 H91A 0.9500 .
C92 C93 1.388(8) .
C92 C97 1.488(9) .
C93 C94 1.389(8) .
C93 H93A 0.9500 .
C94 C95 1.358(8) .
C95 H95A 0.9500 .
C98 H98A 0.9500 .
C99 C100 1.316(8) .
C99 C104 1.382(8) .
C99 C105 1.507(9) .
C100 C101 1.362(9) .
C100 H10B 0.9500 .
C101 C102 1.433(9) .
C102 C103 1.372(8) .
C102 H10C 0.9500 .
C103 C104 1.356(8) .
C103 C106 1.510(9) .
C104 H10D 0.9500 .
C107 H10A 0.9500 .
